data_2004229
loop_
_publ_author_name
'Rowan, K. R.'
'Holt, E. M.'

_publ_section_title
;3,5-Dimethoxycarbonyl-2,6-dimethyl-4-(2-nitrosophenyl)pyridine and
 Dichlorobis[3,5-dimethoxycarbonyl-2,6-dimethyl-4-(2-nitrophenyl)pyridine]copper(II)
;
_journal_issue 12
_journal_name_full 'Acta Crystallographica Section C'
_journal_page_first 2554
_journal_page_last 2559
_journal_paper_doi 10.1107/S0108270195005828
_journal_volume 51
_journal_year 1995
_chemical_formula_moiety 'C34 H32 Cl2 Cu N4 O12'
_chemical_formula_sum 'C34 H32 Cl2 Cu N4 O12'
_chemical_formula_weight 823.1
_chemical_name_systematic
;
bis[2,6-dimethyl-3,5-dimethoxycarbonyl-4-
(2-nitrophenyl)pyridine]dichlorocopper(II)
;
_space_group_IT_number 14
_symmetry_cell_setting monoclinic
_symmetry_space_group_name_Hall '-P 2yn'
_symmetry_space_group_name_H-M 'P 1 21/n 1'
_cell_angle_alpha 90
_cell_angle_beta 91.50(3)
_cell_angle_gamma 90
_cell_formula_units_Z 2
_cell_length_a 13.184(3)
_cell_length_b 7.768(2)
_cell_length_c 17.736(4)
_cell_measurement_reflns_used 27
_cell_measurement_temperature 298
_cell_measurement_theta_max 8.560
_cell_measurement_theta_min 5.368
_cell_volume 1815.8(7)
_computing_cell_refinement XSCANS
_computing_data_collection 'XSCANS (Siemens, 1991)'
_computing_data_reduction XSCANS
_computing_molecular_graphics SHELXS86
_computing_structure_refinement 'SHELXL93 (Sheldrick, 1995)'
_computing_structure_solution 'SHELXS86 (Sheldrick, 1990)'
_diffrn_ambient_temperature 298
_diffrn_measurement_device 'Siemens P4 four-circle'
_diffrn_measurement_method \q/2\q
_diffrn_radiation_monochromator 'highly oriented graphite crystal'
_diffrn_radiation_source 'fine-focus sealed tube'
_diffrn_radiation_type 'Mo K\a'
_diffrn_radiation_wavelength 0.71073
_diffrn_reflns_av_R_equivalents 0.070
_diffrn_reflns_limit_h_max 15
_diffrn_reflns_limit_h_min -1
_diffrn_reflns_limit_k_max 9
_diffrn_reflns_limit_k_min -1
_diffrn_reflns_limit_l_max 21
_diffrn_reflns_limit_l_min -21
_diffrn_reflns_number 4231
_diffrn_reflns_theta_max 30.0
_diffrn_reflns_theta_min 1.25
_diffrn_standards_decay_% 3
_diffrn_standards_interval_count 97
_diffrn_standards_number 3
_exptl_absorpt_coefficient_mu 0.817
_exptl_absorpt_correction_T_max 0.36
_exptl_absorpt_correction_T_min 0.09
_exptl_absorpt_correction_type semi-empirical
_exptl_crystal_colour purple
_exptl_crystal_density_diffrn 1.506
_exptl_crystal_description chunk
_exptl_crystal_F_000 846
_exptl_crystal_size_max 0.3
_exptl_crystal_size_mid 0.2
_exptl_crystal_size_min 0.2
_refine_diff_density_max 0.52
_refine_diff_density_min -0.70
_refine_ls_extinction_method 'Extinction was refined but was insignificant'
_refine_ls_goodness_of_fit_obs 1.70
_refine_ls_hydrogen_treatment noref
_refine_ls_matrix_type full
_refine_ls_number_parameters 242
_refine_ls_number_reflns 3211
_refine_ls_R_factor_all 0.122
_refine_ls_R_factor_obs 0.058
_refine_ls_shift/esd_max 0.014
_refine_ls_shift/esd_mean 0.000
_refine_ls_structure_factor_coef F
_refine_ls_weighting_details 'w = 1/[\s^2^(F~o~) + 0.0008F~o~^2^]'
_refine_ls_weighting_scheme calc
_refine_ls_wR_factor_all 0.1162
_refine_ls_wR_factor_obs 0.071
_reflns_number_observed 1262
_reflns_number_total 3211
_reflns_observed_criterion F>10.0\s(F)
_cod_data_source_file cr1185.cif
_cod_data_source_block compound_2
_cod_depositor_comments
;
The following automatic conversions were performed:

'_refine_ls_weighting_scheme' value '
calc w = 1/[\s^2^(F~o~) + 0.0008F~o~^2^]' was changed to 'calc'. New
tag '_refine_ls_weighting_details' was created. The value of the new
tag was set to 'w = 1/[\s^2^(F~o~) + 0.0008F~o~^2^]'.

Automatic conversion script
Id: cif_fix_values 3143 2015-03-26 13:38:13Z robertas 
;
_cod_original_sg_symbol_H-M 'P 21/n'
_cod_database_code 2004229

loop_
_symmetry_equiv_pos_as_xyz
x,y,z
-x,-y,-z
1/2-x,1/2+y,1/2-z
1/2+x,1/2-y,1/2+z

loop_
_atom_site_aniso_label
_atom_site_aniso_U_11
_atom_site_aniso_U_22
_atom_site_aniso_U_33
_atom_site_aniso_U_12
_atom_site_aniso_U_13
_atom_site_aniso_U_23
Cu1 0.0410(10) 0.0560(10) 0.0250(10) 0.0010(10) 0.0000(10) 0.0020(10)
Cl1 0.055(2) 0.094(2) 0.0490(10) 0.0240(10) 0.0020(10) 0.0040(10)
N1 0.026(3) 0.056(5) 0.035(4) 0.000(3) -0.001(3) -0.009(4)
C2 0.039(4) 0.042(7) 0.039(5) 0.009(4) 0.012(4) -0.002(4)
C2' 0.065(6) 0.064(7) 0.032(5) -0.020(5) 0.003(4) 0.000(5)
C3 0.043(4) 0.043(5) 0.032(4) 0.000(5) 0.006(3) -0.004(5)
C4 0.046(5) 0.056(7) 0.033(5) 0.006(5) 0.006(4) 0.004(5)
C5 0.044(5) 0.036(6) 0.032(5) -0.001(4) 0.002(4) 0.004(4)
C5' 0.068(7) 0.049(7) 0.039(6) 0.004(5) 0.005(5) -0.003(5)
C5" 0.121(10) 0.116(11) 0.083(10) -0.068(9) 0.015(8) 0.007(8)
O5' 0.042(8) 0.065(5) 0.079(6) 0.002(5) 0.031(5) 0.005(5)
O5" 0.073(5) 0.082(5) 0.063(5) -0.021(4) 0.022(4) 0.003(4)
C6 0.036(5) 0.058(6) 0.032(5) 0.002(5) 0.000(4) -0.004(5)
C6' 0.072(7) 0.063(7) 0.044(6) -0.007(6) -0.007(5) 0.001(5)
C7 0.061(6) 0.059(7) 0.025(5) -0.018(5) 0.015(4) -0.001(5)
C8 0.078(8) 0.076(8) 0.048(7) -0.014(7) -0.018(5) 0.0023(6)
C9 0.087(9) 0.090(10) 0.083(10) -0.050(8) -0.028(7) 0.032(8)
C10 0.151(13) 0.112(12) 0.033(7) -0.049(11) -0.001(8) 0.006(8)
C11 0.122(11) 0.083(9) 0.040(7) -0.023(9) 0.016(6) -0.014(6)
C12 0.066(7) 0.075(8) 0.038(6) -0.003(6) -0.004(5) 0.006(6)
N2 0.161(17) 0.133(16) 0.094(13) -0.037(12) -0.034(12) 0.020(11)
O1 0.150(12) 0.171(13) 0.215(19) 0.003(11) 0.050(14) -0.009(15)
O2 0.142(9) 0.241(15) 0.168(13) 0.029(10) 0.063(9) -0.064(11)
O3" 0.058(4) 0.098(6) 0.063(5) -0.014(4) -0.009(4) -0.027(4)
O3' 0.095(6) 0.104(6) 0.063(5) 0.012(5) -0.011(4) -0.041(5)
C3' 0.052(6) 0.066(7) 0.032(6) -0.013(6) 0.001(4) -0.002(5)
C3" 0.070(8) 0.151(13) 0.087(9) -0.027(8) -0.023(6) -0.048(9)

loop_
_atom_site_label
_atom_site_fract_x
_atom_site_fract_y
_atom_site_fract_z
_atom_site_U_iso_or_equiv
_atom_site_thermal_displace_type
_atom_site_calc_flag
_atom_site_refinement_flags
Cu1 0 0 0 0.041(1) Uani d .
Cl1 -0.1450(2) 0.1416(3) 0.0165(1) 0.066(1) Uani d .
N1 -0.0012(4) 0.069(1) -0.1111(4) 0.039(2) Uani d .
C2 -0.0505(6) -0.029(1) -0.1624(5) 0.040(3) Uani d .
C2' -0.0997(7) -0.193(1) -0.1338(5) 0.053(3) Uani d .
H2'A -0.0901 -0.2002 -0.0801 0.080 Uiso calc R
H2'B -0.1710 -0.1900 -0.1463 0.080 Uiso calc R
H2'C -0.0693 -0.2906 -0.1572 0.080 Uiso calc R
C3 -0.0540(6) 0.018(1) -0.2384(4) 0.039(3) Uani d .
C4 -0.0068(6) 0.166(1) -0.2615(5) 0.045(3) Uani d .
C5 0.0419(6) 0.269(1) -0.2084(4) 0.037(3) Uani d .
C5' 0.0879(8) 0.436(1) -0.2308(6) 0.052(4) Uani d .
C5" 0.2004(10) 0.570(1) -0.3108(8) 0.107(6) Uani d .
H5"A 0.2489 0.5410 -0.3482 0.080 Uiso calc R
H5"B 0.1484 0.6416 -0.3332 0.080 Uiso calc R
H5"C 0.2339 0.6312 -0.2702 0.080 Uiso calc R
O5' 0.0654(7) 0.572(1) -0.2048(5) 0.061(4) Uani d .
O5" 0.1555(5) 0.417(1) -0.2823(4) 0.072(3) Uani d .
C6 0.0418(6) 0.219(1) -0.1328(5) 0.042(3) Uani d .
C6' 0.0921(7) 0.326(1) -0.0705(5) 0.060(4) Uani d .
H6'A 0.0818 0.2700 -0.0230 0.080 Uiso calc R
H6'B 0.1634 0.3329 -0.0795 0.080 Uiso calc R
H6'C 0.0640 0.4399 -0.0693 0.080 Uiso calc R
C7 -0.0173(7) 0.219(1) -0.3432(5) 0.048(3) Uani d .
C8 -0.0988(8) 0.327(1) -0.3643(6) 0.068(4) Uani d .
H8A -0.1440 0.3669 -0.3264 0.080 Uiso calc R
C9 -0.1165(10) 0.371(1) -0.4385(8) 0.087(6) Uani d .
H9A -0.1707 0.4471 -0.4536 0.080 Uiso calc R
C10 -0.0491(13) 0.309(2) -0.4918(7) 0.099(6) Uani d .
H10A -0.0628 0.3365 -0.5439 0.080 Uiso calc R
C11 0.0317(11) 0.210(1) -0.4743(6) 0.081(5) Uani d .
H11A 0.0786 0.1737 -0.5116 0.080 Uiso calc R
C12 0.0418(8) 0.167(1) -0.3991(5) 0.060(4) Uani d .
N2 0.1249(17) 0.064(2) -0.3867(10) 0.130(9) Uani d .
O1 0.1451(13) 0.016(2) -0.3364(12) 0.178(9) Uani d .
O2 0.1807(10) 0.004(2) -0.4326(9) 0.182(7) Uani d .
O3" -0.2068(5) -0.0587(9) -0.2975(4) 0.073(3) Uani d .
O3' -0.0697(6) -0.191(1) -0.3368(4) 0.088(3) Uani d .
C3' -0.1103(8) -0.094(1) -0.2959(5) 0.050(4) Uani d .
C3" -0.2676(8) -0.15(1) -0.3562(7) 0.103(6) Uani d .
H3"A -0.3375 -0.1159 -0.3540 0.080 Uiso calc R
H3"B -0.2429 -0.1266 -0.4056 0.080 Uiso calc R
H3"C -0.2618 -0.2708 -0.3458 0.080 Uiso calc R

loop_
_atom_type_symbol
_atom_type_description
_atom_type_scat_dispersion_real
_atom_type_scat_dispersion_imag
_atom_type_scat_source
C C 0.0033 0.0016 'International Tables Vol C Tables 4.2.6.8 and 6.1.1.4'
H H 0.0000 0.0000 'International Tables Vol C Tables 4.2.6.8 and 6.1.1.4'
N N 0.0061 0.0033 'International Tables Vol C Tables 4.2.6.8 and 6.1.1.4'
O O 0.0106 0.0060 'International Tables Vol C Tables 4.2.6.8 and 6.1.1.4'
Cu Cu 0.3 1.4 'International Tables Vol C Tables 4.2.6.8 and 6.1.1.4'
Cl Cl 0.1 0.2 'International Tables Vol C Tables 4.2.6.8 and 6.1.1.4'

loop_
_geom_angle_atom_site_label_1
_geom_angle_atom_site_label_2
_geom_angle_atom_site_label_3
_geom_angle_site_symmetry_1
_geom_angle_site_symmetry_3
_geom_angle
_geom_angle_publ_flag
Cl1 Cu1 N1 . . 90.7(2) yes
Cl1 Cu1 Cl1 . 2_555 180.00(10) no
N1 Cu1 Cl1 . 2_555 89.3(2) yes
Cl1 Cu1 N1 . 2_555 89.3(2) no
N1 Cu1 N1 . 2_555 180.00(10) no
Cl1 Cu1 N1 2_555 2_555 90.7(2) no
Cu1 N1 C2 . . 120.0(6) no
Cu1 N1 C6 . . 120.4(5) yes
C2 N1 C6 . . 119.5(7) yes
N1 C2 C2' . . 116.7(7) yes
N1 C2 C3 . . 120.8(8) yes
C2' C2 C3 . . 122.4(8) yes
C2 C3 C4 . . 120.2(8) yes
C2 C3 C3' . . 120.2(8) yes
C4 C3 C3' . . 119.6(7) yes
C3 C4 C5 . . 119.0(8) yes
C3 C4 C7 . . 118.8(8) yes
C5 C4 C7 . . 122.0(8) yes
C4 C5 C5' . . 120.3(8) yes
C4 C5 C6 . . 118.9(8) yes
C5' C5 C6 . . 120.7(8) yes
C5 C5' O5' . . 124.2(10) yes
C5 C5' O5" . . 112.4(9) yes
O5' C5' O5" . . 123.5(11) yes
C5' O5" C5" . . 116.9(9) yes
N1 C6 C5 . . 121.5(8) yes
N1 C6 C6' . . 116.3(7) yes
C5 C6 C6' . . 122.2(8) yes
C4 C7 C8 . . 117.8(8) yes
C4 C7 C12 . . 126.2(9) yes
C8 C7 C12 . . 116.0(9) yes
C7 C8 C9 . . 120.8(10) yes
C8 C9 C10 . . 117.9(12) yes
C9 C10 C11 . . 123.6(12) yes
C10 C11 C12 . . 114.8(12) yes
C7 C12 C11 . . 126.8(11) yes
C7 C12 N2 . . 122.3(11) yes
C11 C12 N2 . . 110.9(12) yes
C12 N2 O1 . . 124.(2) yes
C12 N2 O2 . . 128.0(17) yes
O1 N2 O2 . . 108.(2) yes
N2 O1 O2 . . 39.9(15) yes
N2 O2 O1 . . 32.0(12) yes
C3' O3" C3" . . 115.3(8) yes
C3 C3' O3" . . 110.9(8) yes
C3 C3' O3' . . 123.8(9) yes
O3" C3' O3' . . 125.2(9) yes

loop_
_geom_bond_atom_site_label_1
_geom_bond_atom_site_label_2
_geom_bond_site_symmetry_2
_geom_bond_distance
_geom_bond_publ_flag
Cu1 Cl1 . 2.232(2) yes
Cu1 N1 . 2.041(7) yes
Cu1 Cl1 2_555 2.232(2) no
Cu1 N1 2_555 2.041(7) no
N1 C2 . 1.340(10) yes
N1 C6 . 1.360(10) yes
C2 C2' . 1.520(10) yes
C2 C3 . 1.400(10) yes
C3 C4 . 1.360(10) yes
C3 C3' . 1.520(10) yes
C4 C5 . 1.380(10) yes
C4 C7 . 1.510(10) yes
C5 C5' . 1.490(10) yes
C5 C6 . 1.400(10) yes
C5' O5' . 1.200(10) yes
C5' O5" . 1.300(10) yes
C5" O5" . 1.430(10) yes
C6 C6' . 1.520(10) yes
C7 C8 . 1.410(10) yes
C7 C12 . 1.340(10) yes
C8 C9 . 1.370(10) yes
C9 C10 . 1.40(2) yes
C10 C11 . 1.34(2) yes
C11 C12 . 1.380(10) yes
C12 N2 . 1.37(2) yes
N2 O1 . 0.99(2) yes
N2 O2 . 1.20(2) yes
O3" C3' . 1.300(10) yes
O3" C3" . 1.480(10) yes
O3' C3' . 1.190(10) yes
